data_4500558
loop_
_publ_author_name
'Singh, Monika'
'Ramanan, Arunachalam'

_publ_section_title
;
 Crystal Engineering of Polyoxomolybdates Based Metal--Organic Solids: The
 Case of Chromium Molybdate Cluster Based Metal Complexes and Coordination
 Polymers
;
_journal_issue 8
_journal_name_full 'Crystal Growth &amp; Design'
_journal_page_first 3381
_journal_paper_doi 10.1021/cg101695w
_journal_volume 11
_journal_year 2011
_chemical_formula_moiety 'C12 H8 Cr Mo6 N2 Na O28, 2(C6 H6 N O2), 2(O)'
_chemical_formula_sum 'C24 H20 Cr Mo6 N4 Na O34'
_chemical_formula_weight 1559.07
_chemical_name_common anderson
_chemical_name_systematic
;  
?
;
_space_group_IT_number 15
_symmetry_cell_setting monoclinic
_symmetry_space_group_name_Hall '-C 2yc'
_symmetry_space_group_name_H-M 'C 1 2/c 1'
_atom_sites_solution_hydrogens geom
_atom_sites_solution_primary direct
_atom_sites_solution_secondary difmap
_audit_creation_method 'SHELXTL-NT2000 ver.6.12'
_cell_angle_alpha 90.00
_cell_angle_beta 98.517(2)
_cell_angle_gamma 90.00
_cell_formula_units_Z 4
_cell_length_a 22.084(3)
_cell_length_b 9.4366(11)
_cell_length_c 21.011(3)
_cell_measurement_reflns_used 8475
_cell_measurement_temperature 293(2)
_cell_measurement_theta_max 28.27
_cell_measurement_theta_min 2.35
_cell_volume 4330.4(10)
_computing_cell_refinement 'Bruker SMART'
_computing_data_collection 'Bruker SMART'
_computing_data_reduction 'Bruker SAINT'
_computing_molecular_graphics 'Bruker SHELXTL'
_computing_publication_material 'Bruker SHELXTL'
_computing_structure_refinement 'SHELXL-97 (Sheldrick, 1997)'
_computing_structure_solution 'SHELXS-97 (Sheldrick, 1990)'
_diffrn_ambient_temperature 293(2)
_diffrn_measured_fraction_theta_full 0.995
_diffrn_measured_fraction_theta_max 0.995
_diffrn_measurement_device_type 'CCD area detector'
_diffrn_measurement_method 'phi and omega scans'
_diffrn_radiation_monochromator graphite
_diffrn_radiation_source 'fine-focus sealed tube'
_diffrn_radiation_type MoK\a
_diffrn_radiation_wavelength 0.71073
_diffrn_reflns_av_R_equivalents 0.0355
_diffrn_reflns_av_sigmaI/netI 0.0269
_diffrn_reflns_limit_h_max 26
_diffrn_reflns_limit_h_min -26
_diffrn_reflns_limit_k_max 11
_diffrn_reflns_limit_k_min -11
_diffrn_reflns_limit_l_max 24
_diffrn_reflns_limit_l_min -24
_diffrn_reflns_number 19838
_diffrn_reflns_theta_full 25.00
_diffrn_reflns_theta_max 25.00
_diffrn_reflns_theta_min 1.96
_exptl_absorpt_coefficient_mu 2.048
_exptl_absorpt_correction_T_max 0.688
_exptl_absorpt_correction_T_min 0.454
_exptl_absorpt_correction_type multi-scan
_exptl_absorpt_process_details '(SADABS; Bruker, 2000)'
_exptl_crystal_colour Pink
_exptl_crystal_density_diffrn 2.391
_exptl_crystal_density_method 'not measured'
_exptl_crystal_description Block
_exptl_crystal_F_000 3004.0
_exptl_crystal_size_max 0.524
_exptl_crystal_size_mid 0.324
_exptl_crystal_size_min 0.184
_refine_diff_density_max 0.647
_refine_diff_density_min -0.443
_refine_diff_density_rms 0.114
_refine_ls_extinction_method none
_refine_ls_goodness_of_fit_ref 1.074
_refine_ls_hydrogen_treatment constr
_refine_ls_matrix_type full
_refine_ls_number_parameters 320
_refine_ls_number_reflns 3821
_refine_ls_number_restraints 0
_refine_ls_restrained_S_all 1.074
_refine_ls_R_factor_all 0.0429
_refine_ls_R_factor_gt 0.0413
_refine_ls_shift/su_max 0.000
_refine_ls_shift/su_mean 0.000
_refine_ls_structure_factor_coef Fsqd
_refine_ls_weighting_details 'calc w=1/[\s^2^(Fo^2^)+(0.0168P)^2^+0.9838P] where P=(Fo^2^+2Fc^2^)/3'
_refine_ls_weighting_scheme calc
_refine_ls_wR_factor_gt 0.0851
_refine_ls_wR_factor_ref 0.0854
_reflns_number_gt 3709
_reflns_number_total 3821
_reflns_threshold_expression >2sigma(I)
_cod_data_source_file cg101695w_si_002.cif
_cod_data_source_block 13
_cod_depositor_comments
;
The following automatic conversions were performed:

'_symmetry_cell_setting' value 'Monoclinic' changed to 'monoclinic'
according to /home/saulius/struct/CIF-dictionaries/cif_core.dic
dictionary named 'cif_core.dic' version 2.4.1 from 2010-06-29.

Automatic conversion script
Id: cif_fix_values 1715 2011-07-08 13:25:40Z adriana 
;
_cod_original_sg_symbol_H-M 'C 2/c'
_cod_original_formula_sum 'C24 H20 Cr Mo6 N4 Na O34 '
_cod_database_code 4500558

loop_
_symmetry_equiv_pos_as_xyz
'x, y, z'
'-x, y, -z+1/2'
'x+1/2, y+1/2, z'
'-x+1/2, y+1/2, -z+1/2'
'-x, -y, -z'
'x, -y, z-1/2'
'-x+1/2, -y+1/2, -z'
'x+1/2, -y+1/2, z-1/2'

loop_
_atom_site_label
_atom_site_type_symbol
_atom_site_fract_x
_atom_site_fract_y
_atom_site_fract_z
_atom_site_U_iso_or_equiv
_atom_site_adp_type
_atom_site_occupancy
_atom_site_symmetry_multiplicity
_atom_site_calc_flag
_atom_site_refinement_flags
Cr1 Cr 1.0000 1.0000 1.0000 0.0189(2) Uani 1 2 d S
Mo1 Mo 0.947424(19) 1.25891(4) 0.898310(19) 0.02334(13) Uani 1 1 d .
Mo2 Mo 0.852596(18) 1.08510(4) 0.980746(19) 0.02341(13) Uani 1 1 d .
Mo3 Mo 0.906472(18) 0.82807(4) 1.082702(19) 0.02294(13) Uani 1 1 d .
Na1 Na 1.0000 1.1091(3) 0.7500 0.0418(8) Uani 1 2 d S
O1 O 0.94891(16) 1.2578(4) 0.81722(16) 0.0332(8) Uani 1 1 d .
O2 O 0.91577(16) 1.4163(3) 0.91427(17) 0.0360(9) Uani 1 1 d .
O3 O 0.87748(14) 1.1302(3) 0.89827(14) 0.0246(7) Uani 1 1 d .
O4 O 0.82352(16) 1.2425(4) 1.00206(16) 0.0359(9) Uani 1 1 d .
O5 O 0.79132(15) 0.9811(4) 0.95146(16) 0.0344(8) Uani 1 1 d .
O6 O 0.87266(14) 1.0172(3) 1.06774(15) 0.0258(7) Uani 1 1 d .
O7 O 0.84375(16) 0.7293(4) 1.05407(17) 0.0353(9) Uani 1 1 d .
O8 O 0.91032(16) 0.8308(4) 1.16448(16) 0.0340(9) Uani 1 1 d .
O9 O 0.96785(14) 0.6909(3) 1.07082(15) 0.0244(7) Uani 1 1 d .
O10 O 0.99650(13) 0.9462(3) 1.08930(14) 0.0199(7) Uani 1 1 d .
O11 O 0.92020(13) 0.9014(3) 0.98050(14) 0.0199(7) Uani 1 1 d .
O12 O 0.94958(14) 1.1743(3) 0.99944(14) 0.0211(7) Uani 1 1 d .
N1 N 0.8717(3) 0.7296(7) 0.6441(2) 0.0620(16) Uani 1 1 d .
N2 N 0.7173(2) 0.8128(6) 0.0865(2) 0.0463(13) Uani 1 1 d .
H2 H 0.7032 0.7463 0.0605 0.056 Uiso 1 1 calc R
C1 C 0.9289(3) 0.8070(6) 0.8174(3) 0.0369(13) Uani 1 1 d .
C2 C 0.9045(2) 0.7273(6) 0.7566(2) 0.0354(13) Uani 1 1 d .
C3 C 0.8899(3) 0.5840(6) 0.7576(3) 0.0543(17) Uani 1 1 d .
H3 H 0.8935 0.5351 0.7964 0.065 Uiso 1 1 calc R
C4 C 0.8698(4) 0.5145(8) 0.6998(4) 0.079(2) Uani 1 1 d .
H4 H 0.8637 0.4170 0.6990 0.095 Uiso 1 1 calc R
C5 C 0.8593(4) 0.5915(10) 0.6445(3) 0.080(3) Uani 1 1 d .
H5 H 0.8432 0.5469 0.6062 0.096 Uiso 1 1 calc R
C6 C 0.8953(3) 0.7963(6) 0.6979(3) 0.0423(14) Uani 1 1 d .
H6 H 0.9058 0.8915 0.6960 0.051 Uiso 1 1 calc R
C7 C 0.7997(3) 0.8430(7) 0.2525(3) 0.0404(14) Uani 1 1 d .
C8 C 0.7680(2) 0.8834(6) 0.1873(2) 0.0313(12) Uani 1 1 d .
C9 C 0.7615(2) 1.0212(6) 0.1672(3) 0.0429(14) Uani 1 1 d .
H9 H 0.7765 1.0942 0.1949 0.051 Uiso 1 1 calc R
C10 C 0.7325(3) 1.0519(7) 0.1059(3) 0.057(3) Uani 1.00(2) 1 d .
H10 H 0.7282 1.1454 0.0920 0.068 Uiso 1 1 calc R
C11 C 0.7104(3) 0.9444(8) 0.0663(3) 0.0482(16) Uani 1 1 d .
H11 H 0.6905 0.9637 0.0250 0.058 Uiso 1 1 calc R
C12 C 0.7450(3) 0.7767(7) 0.1449(3) 0.0451(15) Uani 1 1 d .
H12 H 0.7488 0.6819 0.1571 0.054 Uiso 1 1 calc R
O13 O 0.96196(18) 0.9128(4) 0.80995(18) 0.0431(10) Uani 1 1 d .
O14 O 0.9135(2) 0.7602(4) 0.86892(17) 0.0473(10) Uani 1 1 d .
O15 O 0.8069(2) 0.7199(5) 0.2684(2) 0.0610(13) Uani 1 1 d .
O16 O 0.8189(2) 0.9515(4) 0.28780(19) 0.0517(11) Uani 1 1 d .
H16 H 0.8368 0.9241 0.3226 0.078 Uiso 1 1 calc R
O1W O 0.97660(19) 0.3888(4) 0.07889(19) 0.0498(11) Uani 1 1 d .

loop_
_atom_site_aniso_label
_atom_site_aniso_U_11
_atom_site_aniso_U_22
_atom_site_aniso_U_33
_atom_site_aniso_U_23
_atom_site_aniso_U_13
_atom_site_aniso_U_12
Cr1 0.0205(5) 0.0209(5) 0.0149(5) 0.0009(4) 0.0014(4) -0.0009(4)
Mo1 0.0256(2) 0.0236(2) 0.0200(2) 0.00437(17) 0.00091(18) 0.00090(18)
Mo2 0.0214(2) 0.0285(2) 0.0198(2) 0.00176(18) 0.00123(17) 0.00127(18)
Mo3 0.0225(2) 0.0273(2) 0.0188(2) 0.00355(17) 0.00224(17) -0.00302(18)
Na1 0.0460(19) 0.0513(19) 0.0279(16) 0.000 0.0050(14) 0.000
O1 0.033(2) 0.043(2) 0.0222(19) 0.0084(16) 0.0009(15) -0.0004(17)
O2 0.034(2) 0.0269(19) 0.047(2) 0.0009(17) 0.0050(17) 0.0035(16)
O3 0.0246(18) 0.0312(19) 0.0170(17) 0.0033(14) 0.0000(14) -0.0062(14)
O4 0.034(2) 0.039(2) 0.034(2) 0.0053(17) 0.0044(17) 0.0124(17)
O5 0.0243(18) 0.046(2) 0.032(2) 0.0019(17) 0.0010(16) -0.0066(17)
O6 0.0275(18) 0.0312(19) 0.0191(17) 0.0025(14) 0.0052(14) 0.0046(15)
O7 0.0271(19) 0.041(2) 0.038(2) 0.0042(17) 0.0051(16) -0.0075(16)
O8 0.037(2) 0.043(2) 0.0228(19) 0.0074(16) 0.0061(16) 0.0031(17)
O9 0.0242(17) 0.0202(17) 0.0279(18) 0.0030(14) 0.0012(14) -0.0010(14)
O10 0.0197(16) 0.0243(17) 0.0157(16) 0.0032(13) 0.0026(13) -0.0008(13)
O11 0.0196(16) 0.0219(17) 0.0179(16) 0.0020(13) 0.0015(13) -0.0028(13)
O12 0.0237(17) 0.0225(17) 0.0171(16) 0.0022(13) 0.0029(13) 0.0030(14)
N1 0.067(4) 0.088(5) 0.032(3) -0.005(3) 0.008(3) -0.010(3)
N2 0.038(3) 0.068(4) 0.032(3) -0.017(3) 0.000(2) -0.013(3)
C1 0.044(3) 0.036(3) 0.029(3) -0.003(2) -0.001(3) 0.005(3)
C2 0.043(3) 0.037(3) 0.025(3) -0.006(2) 0.002(2) -0.001(3)
C3 0.079(5) 0.040(4) 0.043(4) -0.002(3) 0.006(3) -0.018(3)
C4 0.118(7) 0.043(4) 0.079(6) -0.021(4) 0.020(5) -0.031(4)
C5 0.103(7) 0.105(7) 0.033(4) -0.030(4) 0.012(4) -0.027(6)
C6 0.045(4) 0.048(4) 0.034(3) 0.002(3) 0.008(3) -0.007(3)
C7 0.041(3) 0.045(4) 0.035(3) 0.002(3) 0.004(3) -0.004(3)
C8 0.025(3) 0.044(3) 0.024(3) 0.004(2) 0.000(2) -0.001(2)
C9 0.037(3) 0.052(4) 0.038(3) -0.010(3) -0.001(3) 0.005(3)
C10 0.057(5) 0.060(5) 0.049(5) 0.014(3) -0.009(3) 0.016(3)
C11 0.042(4) 0.073(5) 0.028(3) -0.001(3) 0.000(3) 0.007(3)
C12 0.032(3) 0.058(4) 0.043(4) 0.003(3) -0.001(3) -0.002(3)
O13 0.054(2) 0.038(2) 0.039(2) -0.0069(18) 0.0105(19) -0.016(2)
O14 0.071(3) 0.046(2) 0.024(2) -0.0029(18) 0.004(2) -0.008(2)
O15 0.076(3) 0.052(3) 0.051(3) 0.014(2) -0.006(2) -0.010(2)
O16 0.064(3) 0.049(3) 0.035(2) -0.002(2) -0.014(2) 0.011(2)
O1W 0.061(3) 0.036(2) 0.050(3) -0.0111(19) 0.000(2) -0.004(2)

loop_
_atom_type_symbol
_atom_type_description
_atom_type_scat_dispersion_real
_atom_type_scat_dispersion_imag
_atom_type_scat_source
C C 0.0033 0.0016 'International Tables Vol C Tables 4.2.6.8 and 6.1.1.4'
H H 0.0000 0.0000 'International Tables Vol C Tables 4.2.6.8 and 6.1.1.4'
N N 0.0061 0.0033 'International Tables Vol C Tables 4.2.6.8 and 6.1.1.4'
O O 0.0106 0.0060 'International Tables Vol C Tables 4.2.6.8 and 6.1.1.4'
Cr Cr 0.3209 0.6236 'International Tables Vol C Tables 4.2.6.8 and 6.1.1.4'
Mo Mo -1.6832 0.6857 'International Tables Vol C Tables 4.2.6.8 and 6.1.1.4'
Na Na 0.0362 0.0249 'International Tables Vol C Tables 4.2.6.8 and 6.1.1.4'

loop_
_geom_angle_atom_site_label_1
_geom_angle_atom_site_label_2
_geom_angle_atom_site_label_3
_geom_angle
_geom_angle_site_symmetry_1
_geom_angle_site_symmetry_3
O10 Cr1 O10 180.000(1) 5_777 .
O10 Cr1 O11 94.80(12) 5_777 .
O10 Cr1 O11 85.20(12) . .
O10 Cr1 O11 85.20(12) 5_777 5_777
O10 Cr1 O11 94.80(12) . 5_777
O11 Cr1 O11 180.00(9) . 5_777
O10 Cr1 O12 96.82(12) 5_777 5_777
O10 Cr1 O12 83.18(12) . 5_777
O11 Cr1 O12 95.33(12) . 5_777
O11 Cr1 O12 84.67(12) 5_777 5_777
O10 Cr1 O12 83.18(12) 5_777 .
O10 Cr1 O12 96.82(12) . .
O11 Cr1 O12 84.67(12) . .
O11 Cr1 O12 95.33(12) 5_777 .
O12 Cr1 O12 180.00(17) 5_777 .
O2 Mo1 O1 105.78(17) . .
O2 Mo1 O9 97.20(15) . 5_777
O1 Mo1 O9 100.04(15) . 5_777
O2 Mo1 O3 101.22(15) . .
O1 Mo1 O3 97.29(15) . .
O9 Mo1 O3 150.17(13) 5_777 .
O2 Mo1 O12 94.31(14) . .
O1 Mo1 O12 158.87(14) . .
O9 Mo1 O12 83.53(12) 5_777 .
O3 Mo1 O12 71.92(12) . .
O2 Mo1 O10 161.58(14) . 5_777
O1 Mo1 O10 91.04(14) . 5_777
O9 Mo1 O10 71.99(12) 5_777 5_777
O3 Mo1 O10 83.64(12) . 5_777
O12 Mo1 O10 70.10(10) . 5_777
O4 Mo2 O5 106.61(17) . .
O4 Mo2 O6 94.78(15) . .
O5 Mo2 O6 102.05(15) . .
O4 Mo2 O3 102.20(15) . .
O5 Mo2 O3 96.78(14) . .
O6 Mo2 O3 149.83(13) . .
O4 Mo2 O12 90.79(14) . .
O5 Mo2 O12 161.15(14) . .
O6 Mo2 O12 83.18(12) . .
O3 Mo2 O12 71.94(12) . .
O4 Mo2 O11 158.79(14) . .
O5 Mo2 O11 92.63(14) . .
O6 Mo2 O11 72.03(12) . .
O3 Mo2 O11 83.85(12) . .
O12 Mo2 O11 71.56(11) . .
O7 Mo3 O8 106.27(17) . .
O7 Mo3 O9 97.95(15) . .
O8 Mo3 O9 102.15(15) . .
O7 Mo3 O6 99.93(15) . .
O8 Mo3 O6 96.29(15) . .
O9 Mo3 O6 149.50(13) . .
O7 Mo3 O10 161.99(14) . .
O8 Mo3 O10 91.06(14) . .
O9 Mo3 O10 73.09(12) . .
O6 Mo3 O10 82.57(12) . .
O7 Mo3 O11 92.71(14) . .
O8 Mo3 O11 158.99(14) . .
O9 Mo3 O11 83.61(12) . .
O6 Mo3 O11 71.08(12) . .
O10 Mo3 O11 71.09(10) . .
O1 Na1 O1 108.1(2) 2_756 .
O1 Na1 O13 166.64(16) 2_756 .
O1 Na1 O13 84.98(12) . .
O1 Na1 O13 84.98(12) 2_756 2_756
O1 Na1 O13 166.64(16) . 2_756
O13 Na1 O13 82.1(2) . 2_756
O1 Na1 O8 84.26(12) 2_756 5_777
O1 Na1 O8 80.65(12) . 5_777
O13 Na1 O8 95.50(13) . 5_777
O13 Na1 O8 103.97(13) 2_756 5_777
O1 Na1 O8 80.65(12) 2_756 6_575
O1 Na1 O8 84.26(12) . 6_575
O13 Na1 O8 103.97(13) . 6_575
O13 Na1 O8 95.50(13) 2_756 6_575
O8 Na1 O8 154.2(2) 5_777 6_575
Mo1 O1 Na1 132.34(18) . .
Mo2 O3 Mo1 117.49(15) . .
Mo2 O6 Mo3 119.24(16) . .
Mo3 O8 Na1 129.35(17) . 5_777
Mo3 O9 Mo1 117.13(15) . 5_777
Cr1 O10 Mo3 103.17(12) . .
Cr1 O10 Mo1 103.33(13) . 5_777
Mo3 O10 Mo1 92.62(11) . 5_777
Cr1 O11 Mo2 101.78(12) . .
Cr1 O11 Mo3 100.54(12) . .
Mo2 O11 Mo3 92.81(11) . .
Cr1 O12 Mo1 103.39(12) . .
Cr1 O12 Mo2 101.93(12) . .
Mo1 O12 Mo2 94.58(11) . .
C5 N1 C6 120.8(6) . .
C11 N2 C12 123.7(5) . .
C11 N2 H2 118.1 . .
C12 N2 H2 118.1 . .
O14 C1 O13 128.3(5) . .
O14 C1 C2 116.3(5) . .
O13 C1 C2 115.4(5) . .
C6 C2 C3 117.9(5) . .
C6 C2 C1 120.4(5) . .
C3 C2 C1 121.7(5) . .
C4 C3 C2 119.2(6) . .
C4 C3 H3 120.4 . .
C2 C3 H3 120.4 . .
C5 C4 C3 119.0(7) . .
C5 C4 H4 120.5 . .
C3 C4 H4 120.5 . .
N1 C5 C4 121.2(6) . .
N1 C5 H5 119.4 . .
C4 C5 H5 119.4 . .
N1 C6 C2 121.5(6) . .
N1 C6 H6 119.3 . .
C2 C6 H6 119.3 . .
O15 C7 O16 125.5(5) . .
O15 C7 C8 121.4(5) . .
O16 C7 C8 113.1(5) . .
C12 C8 C9 118.6(5) . .
C12 C8 C7 118.7(5) . .
C9 C8 C7 122.7(5) . .
C8 C9 C10 120.0(6) . .
C8 C9 H9 120.0 . .
C10 C9 H9 120.0 . .
C11 C10 C9 119.4(6) . .
C11 C10 H10 120.3 . .
C9 C10 H10 120.3 . .
N2 C11 C10 119.6(6) . .
N2 C11 H11 120.2 . .
C10 C11 H11 120.2 . .
N2 C12 C8 118.6(6) . .
N2 C12 H12 120.7 . .
C8 C12 H12 120.7 . .
C1 O13 Na1 155.4(4) . .
C7 O16 H16 109.5 . .

loop_
_geom_bond_atom_site_label_1
_geom_bond_atom_site_label_2
_geom_bond_distance
_geom_bond_site_symmetry_2
Cr1 O10 1.956(3) 5_777
Cr1 O10 1.956(3) .
Cr1 O11 1.981(3) .
Cr1 O11 1.981(3) 5_777
Cr1 O12 1.986(3) 5_777
Cr1 O12 1.986(3) .
Mo1 O2 1.696(3) .
Mo1 O1 1.709(3) .
Mo1 O9 1.946(3) 5_777
Mo1 O3 1.965(3) .
Mo1 O12 2.264(3) .
Mo1 O10 2.292(3) 5_777
Mo2 O4 1.704(3) .
Mo2 O5 1.711(3) .
Mo2 O6 1.926(3) .
Mo2 O3 1.941(3) .
Mo2 O12 2.281(3) .
Mo2 O11 2.289(3) .
Mo3 O7 1.704(3) .
Mo3 O8 1.708(3) .
Mo3 O9 1.917(3) .
Mo3 O6 1.942(3) .
Mo3 O10 2.266(3) .
Mo3 O11 2.318(3) .
Na1 O1 2.389(4) 2_756
Na1 O1 2.389(4) .
Na1 O13 2.458(4) .
Na1 O13 2.458(4) 2_756
Na1 O8 2.533(4) 5_777
Na1 O8 2.533(4) 6_575
O8 Na1 2.533(4) 5_777
O9 Mo1 1.946(3) 5_777
O10 Mo1 2.292(3) 5_777
N1 C5 1.332(9) .
N1 C6 1.331(7) .
N2 C11 1.314(8) .
N2 C12 1.333(7) .
N2 H2 0.8600 .
C1 O14 1.261(6) .
C1 O13 1.260(6) .
C1 C2 1.512(7) .
C2 C6 1.382(7) .
C2 C3 1.391(8) .
C3 C4 1.395(8) .
C3 H3 0.9300 .
C4 C5 1.361(10) .
C4 H4 0.9300 .
C5 H5 0.9300 .
C6 H6 0.9300 .
C7 O15 1.213(7) .
C7 O16 1.298(6) .
C7 C8 1.492(7) .
C8 C12 1.390(7) .
C8 C9 1.368(7) .
C9 C10 1.382(8) .
C9 H9 0.9300 .
C10 C11 1.357(9) .
C10 H10 0.9300 .
C11 H11 0.9300 .
C12 H12 0.9300 .
O16 H16 0.8200 .

loop_
_geom_torsion_atom_site_label_1
_geom_torsion_atom_site_label_2
_geom_torsion_atom_site_label_3
_geom_torsion_atom_site_label_4
_geom_torsion
_geom_torsion_site_symmetry_1
_geom_torsion_site_symmetry_4
O2 Mo1 O1 Na1 166.8(2) . .
O9 Mo1 O1 Na1 66.3(3) 5_777 .
O3 Mo1 O1 Na1 -89.3(2) . .
O12 Mo1 O1 Na1 -31.8(5) . .
O10 Mo1 O1 Na1 -5.6(2) 5_777 .
O1 Na1 O1 Mo1 -130.6(3) 2_756 .
O13 Na1 O1 Mo1 46.6(2) . .
O13 Na1 O1 Mo1 61.6(6) 2_756 .
O8 Na1 O1 Mo1 -49.8(3) 5_777 .
O8 Na1 O1 Mo1 151.2(3) 6_575 .
O4 Mo2 O3 Mo1 69.1(2) . .
O5 Mo2 O3 Mo1 177.75(18) . .
O6 Mo2 O3 Mo1 -53.7(3) . .
O12 Mo2 O3 Mo1 -17.74(15) . .
O11 Mo2 O3 Mo1 -90.32(17) . .
O2 Mo1 O3 Mo2 -73.0(2) . .
O1 Mo1 O3 Mo2 179.22(18) . .
O9 Mo1 O3 Mo2 54.0(3) 5_777 .
O12 Mo1 O3 Mo2 17.88(15) . .
O10 Mo1 O3 Mo2 88.99(17) 5_777 .
O4 Mo2 O6 Mo3 177.09(19) . .
O5 Mo2 O6 Mo3 69.0(2) . .
O3 Mo2 O6 Mo3 -58.5(3) . .
O12 Mo2 O6 Mo3 -92.68(18) . .
O11 Mo2 O6 Mo3 -19.90(15) . .
O7 Mo3 O6 Mo2 -69.7(2) . .
O8 Mo3 O6 Mo2 -177.50(19) . .
O9 Mo3 O6 Mo2 55.3(3) . .
O10 Mo3 O6 Mo2 92.24(18) . .
O11 Mo3 O6 Mo2 19.75(15) . .
O7 Mo3 O8 Na1 161.6(2) . 5_777
O9 Mo3 O8 Na1 59.5(2) . 5_777
O6 Mo3 O8 Na1 -96.1(2) . 5_777
O10 Mo3 O8 Na1 -13.4(2) . 5_777
O11 Mo3 O8 Na1 -44.6(5) . 5_777
O7 Mo3 O9 Mo1 -175.83(17) . 5_777
O8 Mo3 O9 Mo1 -67.2(2) . 5_777
O6 Mo3 O9 Mo1 58.7(3) . 5_777
O10 Mo3 O9 Mo1 20.18(14) . 5_777
O11 Mo3 O9 Mo1 92.31(17) . 5_777
O11 Cr1 O10 Mo3 -0.33(12) . .
O11 Cr1 O10 Mo3 179.67(12) 5_777 .
O12 Cr1 O10 Mo3 -96.29(13) 5_777 .
O12 Cr1 O10 Mo3 83.71(13) . .
O11 Cr1 O10 Mo1 95.62(13) . 5_777
O11 Cr1 O10 Mo1 -84.38(13) 5_777 5_777
O12 Cr1 O10 Mo1 -0.34(12) 5_777 5_777
O12 Cr1 O10 Mo1 179.66(12) . 5_777
O7 Mo3 O10 Cr1 27.1(5) . .
O8 Mo3 O10 Cr1 -168.40(16) . .
O9 Mo3 O10 Cr1 89.22(15) . .
O6 Mo3 O10 Cr1 -72.19(14) . .
O11 Mo3 O10 Cr1 0.29(11) . .
O7 Mo3 O10 Mo1 -77.3(5) . 5_777
O8 Mo3 O10 Mo1 87.26(14) . 5_777
O9 Mo3 O10 Mo1 -15.13(11) . 5_777
O6 Mo3 O10 Mo1 -176.54(12) . 5_777
O11 Mo3 O10 Mo1 -104.05(12) . 5_777
O10 Cr1 O11 Mo2 -84.53(13) 5_777 .
O10 Cr1 O11 Mo2 95.47(13) . .
O12 Cr1 O11 Mo2 178.14(12) 5_777 .
O12 Cr1 O11 Mo2 -1.86(12) . .
O10 Cr1 O11 Mo3 -179.68(12) 5_777 .
O10 Cr1 O11 Mo3 0.32(12) . .
O12 Cr1 O11 Mo3 82.99(12) 5_777 .
O12 Cr1 O11 Mo3 -97.01(12) . .
O4 Mo2 O11 Cr1 -33.4(4) . .
O5 Mo2 O11 Cr1 171.22(15) . .
O6 Mo2 O11 Cr1 -86.96(14) . .
O3 Mo2 O11 Cr1 74.68(13) . .
O12 Mo2 O11 Cr1 1.70(11) . .
O4 Mo2 O11 Mo3 68.0(4) . .
O5 Mo2 O11 Mo3 -87.40(14) . .
O6 Mo2 O11 Mo3 14.43(11) . .
O3 Mo2 O11 Mo3 176.06(12) . .
O12 Mo2 O11 Mo3 103.08(11) . .
O7 Mo3 O11 Cr1 -172.27(16) . .
O8 Mo3 O11 Cr1 32.8(4) . .
O9 Mo3 O11 Cr1 -74.56(14) . .
O6 Mo3 O11 Cr1 88.16(14) . .
O10 Mo3 O11 Cr1 -0.29(11) . .
O7 Mo3 O11 Mo2 85.19(14) . .
O8 Mo3 O11 Mo2 -69.7(4) . .
O9 Mo3 O11 Mo2 -177.10(12) . .
O6 Mo3 O11 Mo2 -14.38(11) . .
O10 Mo3 O11 Mo2 -102.83(12) . .
O10 Cr1 O12 Mo1 -0.35(12) 5_777 .
O10 Cr1 O12 Mo1 179.65(12) . .
O11 Cr1 O12 Mo1 -95.85(13) . .
O11 Cr1 O12 Mo1 84.15(13) 5_777 .
O10 Cr1 O12 Mo2 97.37(13) 5_777 .
O10 Cr1 O12 Mo2 -82.63(13) . .
O11 Cr1 O12 Mo2 1.87(12) . .
O11 Cr1 O12 Mo2 -178.13(12) 5_777 .
O2 Mo1 O12 Cr1 -169.61(15) . .
O1 Mo1 O12 Cr1 28.3(4) . .
O9 Mo1 O12 Cr1 -72.84(14) 5_777 .
O3 Mo1 O12 Cr1 89.98(15) . .
O10 Mo1 O12 Cr1 0.31(11) 5_777 .
O2 Mo1 O12 Mo2 86.96(14) . .
O1 Mo1 O12 Mo2 -75.1(4) . .
O9 Mo1 O12 Mo2 -176.27(12) 5_777 .
O3 Mo1 O12 Mo2 -13.45(11) . .
O10 Mo1 O12 Mo2 -103.12(12) 5_777 .
O4 Mo2 O12 Cr1 166.30(15) . .
O5 Mo2 O12 Cr1 -35.9(5) . .
O6 Mo2 O12 Cr1 71.58(14) . .
O3 Mo2 O12 Cr1 -91.12(14) . .
O11 Mo2 O12 Cr1 -1.70(11) . .
O4 Mo2 O12 Mo1 -88.96(14) . .
O5 Mo2 O12 Mo1 68.8(4) . .
O6 Mo2 O12 Mo1 176.32(13) . .
O3 Mo2 O12 Mo1 13.62(11) . .
O11 Mo2 O12 Mo1 103.04(12) . .
O14 C1 C2 C6 152.1(5) . .
O13 C1 C2 C6 -27.5(8) . .
O14 C1 C2 C3 -27.2(8) . .
O13 C1 C2 C3 153.2(6) . .
C6 C2 C3 C4 3.2(10) . .
C1 C2 C3 C4 -177.5(6) . .
C2 C3 C4 C5 -6.3(12) . .
C6 N1 C5 C4 0.6(12) . .
C3 C4 C5 N1 4.5(13) . .
C5 N1 C6 C2 -3.8(10) . .
C3 C2 C6 N1 1.8(9) . .
C1 C2 C6 N1 -177.5(6) . .
O15 C7 C8 C12 1.6(8) . .
O16 C7 C8 C12 -179.6(5) . .
O15 C7 C8 C9 -177.4(6) . .
O16 C7 C8 C9 1.4(8) . .
C12 C8 C9 C10 0.0(8) . .
C7 C8 C9 C10 179.0(5) . .
C8 C9 C10 C11 0.4(9) . .
C12 N2 C11 C10 0.4(9) . .
C9 C10 C11 N2 -0.6(10) . .
C11 N2 C12 C8 0.0(9) . .
C9 C8 C12 N2 -0.2(8) . .
C7 C8 C12 N2 -179.2(5) . .
O14 C1 O13 Na1 -155.4(6) . .
C2 C1 O13 Na1 24.1(11) . .
O1 Na1 O13 C1 -82.2(11) 2_756 .
O1 Na1 O13 C1 109.5(9) . .
O13 Na1 O13 C1 -67.0(8) 2_756 .
O8 Na1 O13 C1 -170.4(9) 5_777 .
O8 Na1 O13 C1 26.7(9) 6_575 .
